data_7706274
loop_
_publ_author_name
'Lecourt, Constance'
'Izumi, Yuuta'
'Khrouz, Lhoussain'
'Toche, Fran\,cois'
'Chiriac, Rodica'
'B\'elanger-Desmarais, Nicolas'
'Reber, Christian'
'Fabelo, Oscar'
'Inoue, Katsuya'
'Desroches, C\'edric'
'Luneau, Dominique'

_publ_section_title
;
 Thermally-induced hysteretic valence tautomeric conversions in the solid
 state <i>via</i> two-step labile electron transfers in manganese-nitronyl
 nitroxide 2D-frameworks.
;
_journal_issue 44
_journal_name_full 'Dalton transactions (Cambridge, England : 2003)'
_journal_page_first 15646
_journal_page_last 15662
_journal_paper_doi 10.1039/d0dt03243c
_journal_volume 49
_journal_year 2020
_chemical_absolute_configuration ad
_chemical_formula_moiety ' C30 H42 Mn2 N12 O6, P F6'
_chemical_formula_sum 'C30 H42 F6 Mn2 N12 O6 P'
_chemical_formula_weight 921.61
_space_group_crystal_system monoclinic
_space_group_IT_number 4
_space_group_name_Hall 'P 2yb'
_space_group_name_H-M_alt 'P 1 21 1'
_atom_sites_solution_hydrogens geom
_atom_sites_solution_primary dual
_atom_sites_solution_secondary difmap
_audit_creation_method SHELXL-2018/3
_audit_update_record
;
2020-05-07 deposited with the CCDC.	2020-11-06 downloaded from the CCDC.
;
_cell_angle_alpha 90
_cell_angle_beta 94.362(16)
_cell_angle_gamma 90
_cell_formula_units_Z 2
_cell_length_a 10.850(2)
_cell_length_b 17.085(4)
_cell_length_c 11.085(3)
_cell_measurement_reflns_used 3821
_cell_measurement_temperature 296(2)
_cell_measurement_theta_max 28.2
_cell_measurement_theta_min 2.6
_cell_volume 2048.9(8)
_computing_cell_refinement SAINT
_computing_data_collection SAINT
_computing_data_reduction SAINT
_computing_molecular_graphics 'VESTA (Momma & Izumi, 2006)'
_computing_publication_material 'SHELXL-2018/3 (Sheldrick, 2018)'
_computing_structure_refinement 'SHELXL-2018/3 (Sheldrick, 2018)'
_computing_structure_solution 'SHELXT 2014/5 (Sheldrick, 2014)'
_diffrn_ambient_temperature 296(2)
_diffrn_measured_fraction_theta_full 0.964
_diffrn_measured_fraction_theta_max 0.950
_diffrn_measurement_device_type '8 Venture'
_diffrn_measurement_method '\w and \f scans'
_diffrn_measurement_specimen_support 'Mitegen 50um'
_diffrn_radiation_type CuK\a
_diffrn_radiation_wavelength 1.54178
_diffrn_reflns_av_R_equivalents 0.1176
_diffrn_reflns_av_unetI/netI 0.1365
_diffrn_reflns_Laue_measured_fraction_full 0.964
_diffrn_reflns_Laue_measured_fraction_max 0.950
_diffrn_reflns_limit_h_max 12
_diffrn_reflns_limit_h_min -11
_diffrn_reflns_limit_k_max 20
_diffrn_reflns_limit_k_min -20
_diffrn_reflns_limit_l_max 13
_diffrn_reflns_limit_l_min -13
_diffrn_reflns_number 18850
_diffrn_reflns_point_group_measured_fraction_full 0.924
_diffrn_reflns_point_group_measured_fraction_max 0.908
_diffrn_reflns_theta_full 67.679
_diffrn_reflns_theta_max 68.646
_diffrn_reflns_theta_min 3.999
_diffrn_source 'ImS 3.0 micro source'
_exptl_absorpt_coefficient_mu 6.120
_exptl_absorpt_correction_type multi-scan
_exptl_absorpt_process_details
;
SADABS-2014/4 (Bruker,2014/4) was used for absorption correction.
;
_exptl_crystal_colour Dark-black
_exptl_crystal_density_diffrn 1.495
_exptl_crystal_description Plate-like
_exptl_crystal_F_000 946
_exptl_crystal_size_max 0.050
_exptl_crystal_size_mid 0.030
_exptl_crystal_size_min 0.010
_exptl_transmission_factor_max 0.753
_exptl_transmission_factor_min 0.443
_refine_diff_density_max 2.431
_refine_diff_density_min -0.550
_refine_diff_density_rms 0.158
_refine_ls_abs_structure_details
;
 Refined as an inversion twin.
;
_refine_ls_abs_structure_Flack 0.10(2)
_refine_ls_extinction_method none
_refine_ls_goodness_of_fit_ref 1.074
_refine_ls_hydrogen_treatment constr
_refine_ls_matrix_type full
_refine_ls_number_parameters 515
_refine_ls_number_reflns 6880
_refine_ls_number_restraints 1
_refine_ls_restrained_S_all 1.074
_refine_ls_R_factor_all 0.1846
_refine_ls_R_factor_gt 0.1227
_refine_ls_shift/su_max 0.047
_refine_ls_shift/su_mean 0.004
_refine_ls_structure_factor_coef Fsqd
_refine_ls_weighting_details 'w=1/[\s^2^(Fo^2^)+(0.2000P)^2^] where P=(Fo^2^+2Fc^2^)/3'
_refine_ls_weighting_scheme calc
_refine_ls_wR_factor_gt 0.2936
_refine_ls_wR_factor_ref 0.3399
_reflns_Friedel_coverage 0.845
_reflns_Friedel_fraction_full 0.881
_reflns_Friedel_fraction_max 0.863
_reflns_number_gt 3859
_reflns_number_total 6880
_reflns_threshold_expression 'I > 2\s(I)'
_cod_data_source_file d0dt03243c2.cif
_cod_data_source_block ([Mn2(NITIm)3]PF6)n
_cod_original_cell_volume 2049.0(8)
_cod_original_sg_symbol_H-M 'P 21'
_cod_database_code 7706274
_shelx_shelxl_version_number 2018/3
_shelx_space_group_comment
;
The symmetry employed for this shelxl refinement is uniquely defined
by the following loop, which should always be used as a source of
symmetry information in preference to the above space-group names.
They are only intended as comments.
;
_shelx_estimated_absorpt_t_min 0.750
_shelx_estimated_absorpt_t_max 0.750

loop_
_space_group_symop_operation_xyz
'x, y, z'
'-x, y+1/2, -z'

loop_
_atom_site_label
_atom_site_type_symbol
_atom_site_fract_x
_atom_site_fract_y
_atom_site_fract_z
_atom_site_U_iso_or_equiv
_atom_site_adp_type
_atom_site_occupancy
_atom_site_site_symmetry_order
_atom_site_calc_flag
_atom_site_refinement_flags_posn
_atom_site_refinement_flags_adp
_atom_site_refinement_flags_occupancy
_atom_site_disorder_assembly
_atom_site_disorder_group
Mn1 Mn 0.3156(3) 0.57713(15) 0.4788(3) 0.0516(8) Uani 1 1 d . . . . .
Mn2 Mn 0.8101(2) 0.42286(14) 0.4716(3) 0.0508(9) Uani 1 1 d . . . . .
P1 P 0.7251(8) 0.6522(4) 0.0071(7) 0.087(2) Uani 1 1 d . . . . .
F1 F 0.703(3) 0.631(2) 0.1297(19) 0.207(15) Uani 1 1 d . . . . .
F2 F 0.588(2) 0.6483(19) -0.039(3) 0.189(12) Uani 1 1 d . . . . .
F3 F 0.714(3) 0.7427(15) 0.019(3) 0.221(16) Uani 1 1 d . . . . .
F4 F 0.747(3) 0.667(3) -0.119(2) 0.227(16) Uani 1 1 d . . . . .
F5 F 0.869(2) 0.660(2) 0.052(3) 0.194(11) Uani 1 1 d . . . . .
F6 F 0.737(4) 0.5664(14) -0.011(4) 0.28(2) Uani 1 1 d . . . . .
O1A O 0.2746(13) 0.6098(7) 0.6405(13) 0.062(4) Uani 1 1 d . . . . .
O2A O 0.0747(12) 0.8505(7) 0.5843(13) 0.058(3) Uani 1 1 d . . . . .
N1A N 0.1870(15) 0.6663(9) 0.6464(14) 0.053(4) Uani 1 1 d . . . . .
N2A N 0.1232(15) 0.7872(9) 0.6463(18) 0.063(5) Uani 1 1 d . . . . .
N3A N 0.3174(15) 0.6996(11) 0.4317(15) 0.060(4) Uani 1 1 d . . . . .
N4A N 0.2798(16) 0.8278(9) 0.4579(17) 0.063(5) Uani 1 1 d . . . . .
C1A C 0.1895(19) 0.7333(9) 0.5950(18) 0.052(5) Uani 1 1 d . . . . .
C2A C 0.128(2) 0.6725(11) 0.763(2) 0.071(6) Uani 1 1 d . . . . .
C3A C 0.041(2) 0.7474(12) 0.732(2) 0.064(5) Uani 1 1 d . . . . .
C4A C 0.225(3) 0.6831(16) 0.866(2) 0.092(8) Uani 1 1 d . . . . .
H4A1 H 0.186111 0.687004 0.940376 0.138 Uiso 1 1 calc R U . . .
H4A2 H 0.279753 0.638973 0.868814 0.138 Uiso 1 1 calc R U . . .
H4A3 H 0.270675 0.730015 0.852895 0.138 Uiso 1 1 calc R U . . .
C5A C 0.048(3) 0.5995(11) 0.784(3) 0.095(9) Uani 1 1 d . . . . .
H5A1 H 0.010934 0.604626 0.859493 0.143 Uiso 1 1 calc R U . . .
H5A2 H -0.015244 0.594707 0.719295 0.143 Uiso 1 1 calc R U . . .
H5A3 H 0.099641 0.553700 0.786447 0.143 Uiso 1 1 calc R U . . .
C6A C 0.021(2) 0.8011(15) 0.838(3) 0.091(8) Uani 1 1 d . . . . .
H6A1 H 0.098961 0.813337 0.879906 0.136 Uiso 1 1 calc R U . . .
H6A2 H -0.018226 0.848477 0.808044 0.136 Uiso 1 1 calc R U . . .
H6A3 H -0.031156 0.775452 0.891775 0.136 Uiso 1 1 calc R U . . .
C7A C -0.078(3) 0.7259(15) 0.662(2) 0.083(7) Uani 1 1 d . . . . .
H7A1 H -0.061117 0.691964 0.596124 0.125 Uiso 1 1 calc R U . . .
H7A2 H -0.131103 0.699481 0.714203 0.125 Uiso 1 1 calc R U . . .
H7A3 H -0.118173 0.772506 0.630472 0.125 Uiso 1 1 calc R U . . .
C8A C 0.2638(17) 0.7510(11) 0.495(2) 0.049(4) Uani 1 1 d . . . . .
C9A C 0.368(2) 0.7391(13) 0.346(2) 0.066(6) Uani 1 1 d . . . . .
H9A H 0.410683 0.716548 0.284895 0.080 Uiso 1 1 calc R U . . .
C10A C 0.350(2) 0.8171(13) 0.358(2) 0.073(6) Uani 1 1 d . . . . .
H10A H 0.378241 0.856398 0.309508 0.088 Uiso 1 1 calc R U . . .
O1B O 0.3072(12) 0.4522(7) 0.5414(16) 0.069(4) Uani 1 1 d . . . . .
O2B O -0.0902(10) 0.4298(7) 0.6515(12) 0.053(3) Uani 1 1 d . . . . .
N1B N 0.2163(14) 0.4282(10) 0.5967(16) 0.059(4) Uani 1 1 d . . . . .
N2B N 0.0270(15) 0.4180(10) 0.6490(14) 0.057(4) Uani 1 1 d . . . . .
N3B N 0.1361(17) 0.5564(8) 0.4290(18) 0.072(6) Uani 1 1 d . . . . .
N4B N -0.0633(13) 0.5063(8) 0.4324(15) 0.051(4) Uani 1 1 d . . . . .
C1B C 0.101(2) 0.4530(10) 0.5741(18) 0.054(5) Uani 1 1 d . . . . .
C2B C 0.234(2) 0.3717(12) 0.694(2) 0.067(5) Uani 1 1 d . . . . .
C3B C 0.0924(18) 0.3582(11) 0.7339(19) 0.059(5) Uani 1 1 d . . . . .
C4B C 0.316(3) 0.405(2) 0.792(2) 0.099(9) Uani 1 1 d . . . . .
H4B1 H 0.328174 0.368227 0.856820 0.149 Uiso 1 1 calc R U . . .
H4B2 H 0.394530 0.417739 0.761847 0.149 Uiso 1 1 calc R U . . .
H4B3 H 0.279748 0.452200 0.821346 0.149 Uiso 1 1 calc R U . . .
C5B C 0.289(3) 0.2984(15) 0.642(3) 0.113(11) Uani 1 1 d . . . . .
H5B1 H 0.302447 0.259586 0.703946 0.170 Uiso 1 1 calc R U . . .
H5B2 H 0.233951 0.278217 0.577578 0.170 Uiso 1 1 calc R U . . .
H5B3 H 0.367088 0.311255 0.610381 0.170 Uiso 1 1 calc R U . . .
C6B C 0.069(2) 0.3800(16) 0.860(2) 0.079(7) Uani 1 1 d . . . . .
H6B1 H 0.106578 0.429825 0.879807 0.119 Uiso 1 1 calc R U . . .
H6B2 H -0.018228 0.383235 0.867837 0.119 Uiso 1 1 calc R U . . .
H6B3 H 0.104349 0.341006 0.915075 0.119 Uiso 1 1 calc R U . . .
C7B C 0.036(2) 0.2805(11) 0.697(3) 0.089(8) Uani 1 1 d . . . . .
H7B1 H 0.053273 0.268887 0.615549 0.134 Uiso 1 1 calc R U . . .
H7B2 H 0.070925 0.240400 0.750186 0.134 Uiso 1 1 calc R U . . .
H7B3 H -0.051652 0.282629 0.702948 0.134 Uiso 1 1 calc R U . . .
C8B C 0.0571(17) 0.5047(10) 0.4814(16) 0.044(4) Uani 1 1 d . . . . .
C9B C 0.052(2) 0.5891(12) 0.334(2) 0.069(6) Uani 1 1 d . . . . .
H9B H 0.075073 0.625134 0.276692 0.082 Uiso 1 1 calc R U . . .
C10B C -0.0657(17) 0.5597(10) 0.3389(18) 0.054(5) Uani 1 1 d . . . . .
H10B H -0.134585 0.573472 0.288277 0.064 Uiso 1 1 calc R U . . .
O1C O 0.3569(13) 0.5569(9) 0.3196(17) 0.084(5) Uani 1 1 d . . . . .
O2C O 0.7134(12) 0.4161(8) 0.3064(13) 0.065(4) Uani 1 1 d . . . . .
N1C N 0.4132(15) 0.4864(10) 0.3082(16) 0.062(4) Uani 1 1 d . . . . .
N2C N 0.5977(13) 0.4388(8) 0.2869(14) 0.049(4) Uani 1 1 d . . . . .
N3C N 0.5008(16) 0.5609(9) 0.5327(16) 0.062(4) Uani 1 1 d . . . . .
N4C N 0.6875(14) 0.4997(9) 0.5276(14) 0.054(4) Uani 1 1 d . . . . .
C1C C 0.531(2) 0.4844(11) 0.3556(16) 0.054(5) Uani 1 1 d . . . . .
C2C C 0.404(2) 0.4530(16) 0.181(2) 0.078(7) Uani 1 1 d . . . . .
C3C C 0.515(2) 0.3982(12) 0.189(2) 0.066(6) Uani 1 1 d . . . . .
C4C C 0.415(3) 0.5209(18) 0.092(3) 0.100(9) Uani 1 1 d . . . . .
H4C1 H 0.409160 0.501057 0.010739 0.150 Uiso 1 1 calc R U . . .
H4C2 H 0.348653 0.557386 0.100972 0.150 Uiso 1 1 calc R U . . .
H4C3 H 0.492562 0.546833 0.108582 0.150 Uiso 1 1 calc R U . . .
C5C C 0.274(2) 0.4184(15) 0.162(2) 0.086(7) Uani 1 1 d . . . . .
H5C1 H 0.261894 0.396176 0.082495 0.128 Uiso 1 1 calc R U . . .
H5C2 H 0.263510 0.378481 0.221371 0.128 Uiso 1 1 calc R U . . .
H5C3 H 0.213753 0.459057 0.170561 0.128 Uiso 1 1 calc R U . . .
C6C C 0.577(3) 0.388(2) 0.076(2) 0.098(9) Uani 1 1 d . . . . .
H6C1 H 0.521709 0.362007 0.016751 0.147 Uiso 1 1 calc R U . . .
H6C2 H 0.599341 0.438056 0.045359 0.147 Uiso 1 1 calc R U . . .
H6C3 H 0.650030 0.356603 0.091470 0.147 Uiso 1 1 calc R U . . .
C7C C 0.486(3) 0.3172(14) 0.246(3) 0.102(9) Uani 1 1 d . . . . .
H7C1 H 0.445701 0.325590 0.319504 0.154 Uiso 1 1 calc R U . . .
H7C2 H 0.432002 0.287756 0.190342 0.154 Uiso 1 1 calc R U . . .
H7C3 H 0.561096 0.288711 0.264173 0.154 Uiso 1 1 calc R U . . .
C8C C 0.5745(15) 0.5146(10) 0.4671(18) 0.045(4) Uani 1 1 d . . . . .
C9C C 0.571(2) 0.5720(12) 0.641(2) 0.062(5) Uani 1 1 d . . . . .
H9C H 0.547236 0.599314 0.707821 0.075 Uiso 1 1 calc R U . . .
C10C C 0.6797(19) 0.5367(12) 0.633(2) 0.060(5) Uani 1 1 d . . . . .
H10C H 0.743324 0.537741 0.694055 0.072 Uiso 1 1 calc R U . . .

loop_
_atom_site_aniso_label
_atom_site_aniso_U_11
_atom_site_aniso_U_22
_atom_site_aniso_U_33
_atom_site_aniso_U_23
_atom_site_aniso_U_13
_atom_site_aniso_U_12
Mn1 0.0377(17) 0.0445(16) 0.072(2) -0.0037(14) 0.0031(14) 0.0023(13)
Mn2 0.0354(15) 0.0381(14) 0.078(2) -0.0030(15) -0.0028(14) -0.0002(13)
P1 0.103(6) 0.072(4) 0.083(5) 0.000(3) -0.004(4) -0.018(4)
F1 0.19(3) 0.35(5) 0.086(14) 0.05(2) -0.005(15) 0.01(3)
F2 0.111(16) 0.25(3) 0.20(2) 0.09(2) -0.032(16) -0.050(18)
F3 0.23(3) 0.088(14) 0.33(4) -0.022(17) -0.07(3) -0.009(16)
F4 0.19(3) 0.34(4) 0.15(2) 0.00(2) 0.04(2) -0.13(3)
F5 0.14(2) 0.23(3) 0.21(2) 0.02(2) -0.039(18) -0.06(2)
F6 0.34(5) 0.066(14) 0.42(6) -0.036(19) -0.11(4) 0.011(19)
O1A 0.059(9) 0.041(6) 0.085(10) 0.008(6) 0.007(7) 0.021(6)
O2A 0.047(8) 0.043(6) 0.084(9) 0.010(6) -0.004(7) 0.007(5)
N1A 0.056(10) 0.042(8) 0.062(10) -0.007(7) 0.014(9) 0.000(7)
N2A 0.048(10) 0.041(8) 0.100(14) -0.001(9) 0.006(9) -0.003(8)
N3A 0.043(10) 0.079(11) 0.057(10) 0.007(9) 0.010(8) 0.001(8)
N4A 0.054(10) 0.038(8) 0.094(14) 0.013(8) -0.010(10) 0.003(7)
C1A 0.066(13) 0.021(8) 0.064(12) 0.005(8) -0.018(10) 0.005(8)
C2A 0.085(17) 0.044(10) 0.083(15) 0.001(10) -0.001(13) 0.001(10)
C3A 0.062(14) 0.062(12) 0.069(13) -0.005(10) 0.011(11) -0.003(10)
C4A 0.11(2) 0.093(18) 0.075(16) 0.012(14) -0.005(16) 0.002(15)
C5A 0.10(2) 0.034(10) 0.16(3) -0.014(12) 0.059(19) -0.022(11)
C6A 0.063(16) 0.082(16) 0.13(2) -0.021(15) 0.006(15) 0.008(13)
C7A 0.09(2) 0.085(16) 0.074(16) -0.003(13) 0.016(14) -0.017(14)
C8A 0.029(9) 0.033(8) 0.084(13) 0.002(8) 0.000(9) 0.001(6)
C9A 0.081(17) 0.061(13) 0.056(13) -0.008(10) 0.004(12) 0.015(12)
C10A 0.066(15) 0.061(12) 0.097(17) 0.009(12) 0.037(14) -0.011(11)
O1B 0.039(8) 0.049(7) 0.121(12) 0.009(8) 0.009(8) 0.008(6)
O2B 0.029(6) 0.047(6) 0.081(9) -0.001(6) -0.008(6) 0.003(5)
N1B 0.039(9) 0.052(8) 0.085(11) 0.015(9) -0.001(8) 0.017(8)
N2B 0.053(10) 0.050(8) 0.066(10) 0.003(8) -0.010(8) 0.009(8)
N3B 0.067(12) 0.044(8) 0.111(15) 0.027(8) 0.052(11) 0.029(8)
N4B 0.036(8) 0.039(7) 0.075(10) 0.005(7) -0.011(7) -0.005(6)
C1B 0.064(13) 0.038(9) 0.058(11) -0.007(8) 0.001(10) -0.007(9)
C2B 0.060(14) 0.070(13) 0.067(13) 0.006(10) -0.010(11) 0.005(10)
C3B 0.044(11) 0.053(10) 0.078(14) 0.019(9) -0.006(10) 0.021(8)
C4B 0.10(2) 0.14(2) 0.049(13) 0.013(14) -0.018(13) -0.020(18)
C5B 0.079(19) 0.069(15) 0.20(3) 0.030(18) 0.05(2) 0.035(14)
C6B 0.060(14) 0.112(18) 0.063(14) 0.024(13) -0.014(11) 0.008(13)
C7B 0.079(16) 0.037(10) 0.15(2) 0.009(12) -0.016(16) 0.005(10)
C8B 0.043(10) 0.044(9) 0.044(9) 0.003(7) -0.001(8) -0.007(8)
C9B 0.071(15) 0.061(12) 0.071(13) 0.015(10) -0.012(11) 0.025(11)
C10B 0.038(10) 0.048(10) 0.071(12) 0.015(9) -0.018(9) -0.007(8)
O1C 0.042(8) 0.078(10) 0.132(14) -0.005(9) 0.012(9) 0.021(7)
O2C 0.046(8) 0.069(8) 0.081(9) -0.010(7) 0.011(7) 0.012(7)
N1C 0.032(9) 0.065(10) 0.086(12) -0.004(9) -0.006(8) 0.016(7)
N2C 0.031(8) 0.042(8) 0.071(10) -0.007(7) -0.008(7) 0.004(6)
N3C 0.052(10) 0.044(9) 0.089(13) -0.005(8) -0.002(9) 0.002(7)
N4C 0.052(10) 0.041(8) 0.068(10) 0.000(8) -0.006(8) 0.000(7)
C1C 0.060(13) 0.050(10) 0.051(11) 0.000(8) -0.009(10) -0.008(9)
C2C 0.060(14) 0.106(17) 0.067(14) 0.009(13) -0.013(11) -0.005(13)
C3C 0.063(14) 0.059(11) 0.074(14) -0.002(10) -0.008(11) -0.002(10)
C4C 0.10(2) 0.102(19) 0.10(2) 0.019(16) -0.008(17) -0.002(16)
C5C 0.056(14) 0.083(15) 0.114(19) -0.021(15) -0.013(13) -0.013(12)
C6C 0.084(19) 0.13(2) 0.080(17) -0.005(15) -0.012(15) 0.030(17)
C7C 0.12(2) 0.061(14) 0.12(2) -0.007(15) -0.008(19) -0.026(15)
C8C 0.024(8) 0.043(9) 0.070(12) 0.001(8) 0.010(8) 0.010(7)
C9C 0.059(13) 0.049(10) 0.076(13) -0.008(10) -0.014(11) 0.002(10)
C10C 0.039(11) 0.070(12) 0.068(14) -0.003(10) -0.015(10) -0.002(9)

loop_
_atom_type_symbol
_atom_type_description
_atom_type_scat_dispersion_real
_atom_type_scat_dispersion_imag
_atom_type_scat_source
C C 0.0181 0.0091 'International Tables Vol C Tables 4.2.6.8 and 6.1.1.4'
H H 0.0000 0.0000 'International Tables Vol C Tables 4.2.6.8 and 6.1.1.4'
F F 0.0727 0.0534 'International Tables Vol C Tables 4.2.6.8 and 6.1.1.4'
Mn Mn -0.5299 2.8052 'International Tables Vol C Tables 4.2.6.8 and 6.1.1.4'
N N 0.0311 0.0180 'International Tables Vol C Tables 4.2.6.8 and 6.1.1.4'
O O 0.0492 0.0322 'International Tables Vol C Tables 4.2.6.8 and 6.1.1.4'
P P 0.2955 0.4335 'International Tables Vol C Tables 4.2.6.8 and 6.1.1.4'

loop_
_geom_angle_atom_site_label_1
_geom_angle_atom_site_label_2
_geom_angle_atom_site_label_3
_geom_angle
_geom_angle_site_symmetry_1
_geom_angle_site_symmetry_3
_geom_angle_publ_flag
O1C Mn1 O1A 174.0(6) . . ?
O1C Mn1 N3B 90.3(7) . . ?
O1A Mn1 N3B 91.1(7) . . ?
O1C Mn1 N3C 87.2(7) . . ?
O1A Mn1 N3C 93.3(6) . . ?
N3B Mn1 N3C 162.2(6) . . ?
O1C Mn1 N3A 86.8(7) . . ?
O1A Mn1 N3A 87.3(6) . . ?
N3B Mn1 N3A 97.5(6) . . ?
N3C Mn1 N3A 100.0(6) . . ?
O1C Mn1 O1B 97.6(6) . . ?
O1A Mn1 O1B 88.3(6) . . ?
N3B Mn1 O1B 81.7(5) . . ?
N3C Mn1 O1B 81.1(6) . . ?
N3A Mn1 O1B 175.5(7) . . ?
O2A Mn2 N4C 178.9(6) 2_646 . ?
O2A Mn2 O2C 88.6(5) 2_646 . ?
N4C Mn2 O2C 90.4(6) . . ?
O2A Mn2 N4B 85.1(5) 2_646 1_655 ?
N4C Mn2 N4B 94.7(6) . 1_655 ?
O2C Mn2 N4B 99.0(6) . 1_655 ?
O2A Mn2 N4A 87.3(6) 2_646 2_646 ?
N4C Mn2 N4A 93.1(7) . 2_646 ?
O2C Mn2 N4A 93.9(6) . 2_646 ?
N4B Mn2 N4A 164.8(6) 1_655 2_646 ?
O2A Mn2 O2B 92.3(5) 2_646 1_655 ?
N4C Mn2 O2B 88.6(6) . 1_655 ?
O2C Mn2 O2B 178.6(5) . 1_655 ?
N4B Mn2 O2B 82.1(5) 1_655 1_655 ?
N4A Mn2 O2B 85.1(6) 2_646 1_655 ?
F1 P1 F4 176(2) . . ?
F1 P1 F6 84(2) . . ?
F4 P1 F6 92(3) . . ?
F1 P1 F2 94.7(16) . . ?
F4 P1 F2 84.6(16) . . ?
F6 P1 F2 90(2) . . ?
F1 P1 F3 99(2) . . ?
F4 P1 F3 86(2) . . ?
F6 P1 F3 177(2) . . ?
F2 P1 F3 89.6(18) . . ?
F1 P1 F5 87.5(17) . . ?
F4 P1 F5 93.3(17) . . ?
F6 P1 F5 92(2) . . ?
F2 P1 F5 177.0(16) . . ?
F3 P1 F5 88.1(18) . . ?
N1A O1A Mn1 117.0(11) . . ?
N2A O2A Mn2 116.3(11) . 2_656 ?
C1A N1A O1A 125.1(17) . . ?
C1A N1A C2A 110.4(16) . . ?
O1A N1A C2A 116.2(15) . . ?
C1A N2A O2A 122.4(18) . . ?
C1A N2A C3A 108.8(15) . . ?
O2A N2A C3A 116.8(16) . . ?
C8A N3A C9A 105.9(18) . . ?
C8A N3A Mn1 121.0(14) . . ?
C9A N3A Mn1 133.0(15) . . ?
C8A N4A C10A 101.5(17) . . ?
C8A N4A Mn2 123.6(15) . 2_656 ?
C10A N4A Mn2 134.2(13) . 2_656 ?
N1A C1A N2A 113.6(19) . . ?
N1A C1A C8A 124.0(18) . . ?
N2A C1A C8A 122.3(15) . . ?
N1A C2A C4A 110(2) . . ?
N1A C2A C5A 110.8(18) . . ?
C4A C2A C5A 111(2) . . ?
N1A C2A C3A 98.8(16) . . ?
C4A C2A C3A 115.5(18) . . ?
C5A C2A C3A 111(2) . . ?
C7A C3A C6A 112(2) . . ?
C7A C3A N2A 108.0(18) . . ?
C6A C3A N2A 109.9(18) . . ?
C7A C3A C2A 112.4(18) . . ?
C6A C3A C2A 115.7(19) . . ?
N2A C3A C2A 97.6(16) . . ?
C2A C4A H4A1 109.5 . . ?
C2A C4A H4A2 109.5 . . ?
H4A1 C4A H4A2 109.5 . . ?
C2A C4A H4A3 109.5 . . ?
H4A1 C4A H4A3 109.5 . . ?
H4A2 C4A H4A3 109.5 . . ?
C2A C5A H5A1 109.5 . . ?
C2A C5A H5A2 109.5 . . ?
H5A1 C5A H5A2 109.5 . . ?
C2A C5A H5A3 109.5 . . ?
H5A1 C5A H5A3 109.5 . . ?
H5A2 C5A H5A3 109.5 . . ?
C3A C6A H6A1 109.5 . . ?
C3A C6A H6A2 109.5 . . ?
H6A1 C6A H6A2 109.5 . . ?
C3A C6A H6A3 109.5 . . ?
H6A1 C6A H6A3 109.5 . . ?
H6A2 C6A H6A3 109.5 . . ?
C3A C7A H7A1 109.5 . . ?
C3A C7A H7A2 109.5 . . ?
H7A1 C7A H7A2 109.5 . . ?
C3A C7A H7A3 109.5 . . ?
H7A1 C7A H7A3 109.5 . . ?
H7A2 C7A H7A3 109.5 . . ?
N3A C8A N4A 114.1(19) . . ?
N3A C8A C1A 125.0(17) . . ?
N4A C8A C1A 120.9(18) . . ?
N3A C9A C10A 111(2) . . ?
N3A C9A H9A 124.6 . . ?
C10A C9A H9A 124.6 . . ?
C9A C10A N4A 108(2) . . ?
C9A C10A H10A 126.2 . . ?
N4A C10A H10A 126.2 . . ?
N1B O1B Mn1 120.5(10) . . ?
N2B O2B Mn2 113.0(11) . 1_455 ?
O1B N1B C1B 124.1(16) . . ?
O1B N1B C2B 120.9(15) . . ?
C1B N1B C2B 115.0(18) . . ?
O2B N2B C1B 125.6(16) . . ?
O2B N2B C3B 120.3(16) . . ?
C1B N2B C3B 114.1(16) . . ?
C8B N3B C9B 100.2(18) . . ?
C8B N3B Mn1 127.7(14) . . ?
C9B N3B Mn1 132.1(14) . . ?
C8B N4B C10B 105.9(14) . . ?
C8B N4B Mn2 122.3(11) . 1_455 ?
C10B N4B Mn2 130.1(12) . 1_455 ?
N1B C1B N2B 110.0(17) . . ?
N1B C1B C8B 126.9(19) . . ?
N2B C1B C8B 123.0(19) . . ?
N1B C2B C4B 109.1(19) . . ?
N1B C2B C5B 107(2) . . ?
C4B C2B C5B 112(2) . . ?
N1B C2B C3B 102.7(15) . . ?
C4B C2B C3B 113(2) . . ?
C5B C2B C3B 113.1(19) . . ?
C6B C3B C7B 112(2) . . ?
C6B C3B N2B 108.0(16) . . ?
C7B C3B N2B 105.3(17) . . ?
C6B C3B C2B 116.4(18) . . ?
C7B C3B C2B 114.8(18) . . ?
N2B C3B C2B 98.1(15) . . ?
C2B C4B H4B1 109.5 . . ?
C2B C4B H4B2 109.5 . . ?
H4B1 C4B H4B2 109.5 . . ?
C2B C4B H4B3 109.5 . . ?
H4B1 C4B H4B3 109.5 . . ?
H4B2 C4B H4B3 109.5 . . ?
C2B C5B H5B1 109.5 . . ?
C2B C5B H5B2 109.5 . . ?
H5B1 C5B H5B2 109.5 . . ?
C2B C5B H5B3 109.5 . . ?
H5B1 C5B H5B3 109.5 . . ?
H5B2 C5B H5B3 109.5 . . ?
C3B C6B H6B1 109.5 . . ?
C3B C6B H6B2 109.5 . . ?
H6B1 C6B H6B2 109.5 . . ?
C3B C6B H6B3 109.5 . . ?
H6B1 C6B H6B3 109.5 . . ?
H6B2 C6B H6B3 109.5 . . ?
C3B C7B H7B1 109.5 . . ?
C3B C7B H7B2 109.5 . . ?
H7B1 C7B H7B2 109.5 . . ?
C3B C7B H7B3 109.5 . . ?
H7B1 C7B H7B3 109.5 . . ?
H7B2 C7B H7B3 109.5 . . ?
N4B C8B N3B 114.8(16) . . ?
N4B C8B C1B 124.0(17) . . ?
N3B C8B C1B 121.2(18) . . ?
C10B C9B N3B 111.2(18) . . ?
C10B C9B H9B 124.4 . . ?
N3B C9B H9B 124.4 . . ?
N4B C10B C9B 107.8(16) . . ?
N4B C10B H10B 126.1 . . ?
C9B C10B H10B 126.1 . . ?
N1C O1C Mn1 112.9(13) . . ?
N2C O2C Mn2 123.3(11) . . ?
C1C N1C O1C 114.0(16) . . ?
C1C N1C C2C 110.2(16) . . ?
O1C N1C C2C 114.9(17) . . ?
O2C N2C C1C 128.8(15) . . ?
O2C N2C C3C 118.9(15) . . ?
C1C N2C C3C 111.1(15) . . ?
C8C N3C C9C 103.4(17) . . ?
C8C N3C Mn1 121.1(13) . . ?
C9C N3C Mn1 133.8(15) . . ?
C10C N4C C8C 103.0(16) . . ?
C10C N4C Mn2 132.0(13) . . ?
C8C N4C Mn2 124.0(12) . . ?
N2C C1C N1C 109.3(15) . . ?
N2C C1C C8C 124.2(18) . . ?
N1C C1C C8C 125.9(19) . . ?
N1C C2C C3C 100.6(17) . . ?
N1C C2C C4C 108(2) . . ?
C3C C2C C4C 114(2) . . ?
N1C C2C C5C 105.3(19) . . ?
C3C C2C C5C 119(2) . . ?
C4C C2C C5C 108(2) . . ?
C6C C3C N2C 113(2) . . ?
C6C C3C C2C 116(2) . . ?
N2C C3C C2C 100.3(16) . . ?
C6C C3C C7C 111(2) . . ?
N2C C3C C7C 103.8(17) . . ?
C2C C3C C7C 112(2) . . ?
C2C C4C H4C1 109.5 . . ?
C2C C4C H4C2 109.5 . . ?
H4C1 C4C H4C2 109.5 . . ?
C2C C4C H4C3 109.5 . . ?
H4C1 C4C H4C3 109.5 . . ?
H4C2 C4C H4C3 109.5 . . ?
C2C C5C H5C1 109.5 . . ?
C2C C5C H5C2 109.5 . . ?
H5C1 C5C H5C2 109.5 . . ?
C2C C5C H5C3 109.5 . . ?
H5C1 C5C H5C3 109.5 . . ?
H5C2 C5C H5C3 109.5 . . ?
C3C C6C H6C1 109.5 . . ?
C3C C6C H6C2 109.5 . . ?
H6C1 C6C H6C2 109.5 . . ?
C3C C6C H6C3 109.5 . . ?
H6C1 C6C H6C3 109.5 . . ?
H6C2 C6C H6C3 109.5 . . ?
C3C C7C H7C1 109.5 . . ?
C3C C7C H7C2 109.5 . . ?
H7C1 C7C H7C2 109.5 . . ?
C3C C7C H7C3 109.5 . . ?
H7C1 C7C H7C3 109.5 . . ?
H7C2 C7C H7C3 109.5 . . ?
N3C C8C N4C 112.5(17) . . ?
N3C C8C C1C 120.9(17) . . ?
N4C C8C C1C 126.5(17) . . ?
C10C C9C N3C 108(2) . . ?
C10C C9C H9C 125.9 . . ?
N3C C9C H9C 125.9 . . ?
C9C C10C N4C 112.9(19) . . ?
C9C C10C H10C 123.6 . . ?
N4C C10C H10C 123.6 . . ?

loop_
_geom_bond_atom_site_label_1
_geom_bond_atom_site_label_2
_geom_bond_distance
_geom_bond_site_symmetry_2
_geom_bond_publ_flag
Mn1 O1C 1.885(18) . ?
Mn1 O1A 1.960(15) . ?
Mn1 N3B 2.02(2) . ?
Mn1 N3C 2.071(17) . ?
Mn1 N3A 2.158(18) . ?
Mn1 O1B 2.248(13) . ?
Mn2 O2A 1.896(13) 2_646 ?
Mn2 N4C 2.001(16) . ?
Mn2 O2C 2.043(15) . ?
Mn2 N4B 2.050(14) 1_655 ?
Mn2 N4A 2.077(18) 2_646 ?
Mn2 O2B 2.198(13) 1_655 ?
P1 F1 1.44(2) . ?
P1 F4 1.46(3) . ?
P1 F6 1.49(2) . ?
P1 F2 1.54(2) . ?
P1 F3 1.56(3) . ?
P1 F5 1.60(3) . ?
O1A N1A 1.361(19) . ?
O2A N2A 1.36(2) . ?
N1A C1A 1.28(2) . ?
N1A C2A 1.49(3) . ?
N2A C1A 1.32(3) . ?
N2A C3A 1.51(3) . ?
N3A C8A 1.29(3) . ?
N3A C9A 1.32(3) . ?
N4A C8A 1.39(2) . ?
N4A C10A 1.40(3) . ?
C1A C8A 1.45(3) . ?
C2A C4A 1.50(3) . ?
C2A C5A 1.54(3) . ?
C2A C3A 1.61(3) . ?
C3A C7A 1.50(3) . ?
C3A C6A 1.52(3) . ?
C4A H4A1 0.9600 . ?
C4A H4A2 0.9600 . ?
C4A H4A3 0.9600 . ?
C5A H5A1 0.9600 . ?
C5A H5A2 0.9600 . ?
C5A H5A3 0.9600 . ?
C6A H6A1 0.9600 . ?
C6A H6A2 0.9600 . ?
C6A H6A3 0.9600 . ?
C7A H7A1 0.9600 . ?
C7A H7A2 0.9600 . ?
C7A H7A3 0.9600 . ?
C9A C10A 1.36(3) . ?
C9A H9A 0.9300 . ?
C10A H10A 0.9300 . ?
O1B N1B 1.27(2) . ?
O2B N2B 1.290(19) . ?
N1B C1B 1.33(3) . ?
N1B C2B 1.45(3) . ?
N2B C1B 1.34(3) . ?
N2B C3B 1.53(2) . ?
N3B C8B 1.39(2) . ?
N3B C9B 1.45(3) . ?
N4B C8B 1.38(2) . ?
N4B C10B 1.38(2) . ?
C1B C8B 1.41(3) . ?
C2B C4B 1.47(3) . ?
C2B C5B 1.52(3) . ?
C2B C3B 1.65(3) . ?
C3B C6B 1.49(3) . ?
C3B C7B 1.50(3) . ?
C4B H4B1 0.9600 . ?
C4B H4B2 0.9600 . ?
C4B H4B3 0.9600 . ?
C5B H5B1 0.9600 . ?
C5B H5B2 0.9600 . ?
C5B H5B3 0.9600 . ?
C6B H6B1 0.9600 . ?
C6B H6B2 0.9600 . ?
C6B H6B3 0.9600 . ?
C7B H7B1 0.9600 . ?
C7B H7B2 0.9600 . ?
C7B H7B3 0.9600 . ?
C9B C10B 1.38(3) . ?
C9B H9B 0.9300 . ?
C10B H10B 0.9300 . ?
O1C N1C 1.36(2) . ?
O2C N2C 1.316(19) . ?
N1C C1C 1.35(3) . ?
N1C C2C 1.52(3) . ?
N2C C1C 1.34(2) . ?
N2C C3C 1.52(3) . ?
N3C C8C 1.37(2) . ?
N3C C9C 1.39(3) . ?
N4C C10C 1.34(3) . ?
N4C C8C 1.38(2) . ?
C1C C8C 1.39(3) . ?
C2C C3C 1.52(3) . ?
C2C C4C 1.53(4) . ?
C2C C5C 1.53(3) . ?
C3C C6C 1.47(3) . ?
C3C C7C 1.57(3) . ?
C4C H4C1 0.9600 . ?
C4C H4C2 0.9600 . ?
C4C H4C3 0.9600 . ?
C5C H5C1 0.9600 . ?
C5C H5C2 0.9600 . ?
C5C H5C3 0.9600 . ?
C6C H6C1 0.9600 . ?
C6C H6C2 0.9600 . ?
C6C H6C3 0.9600 . ?
C7C H7C1 0.9600 . ?
C7C H7C2 0.9600 . ?
C7C H7C3 0.9600 . ?
C9C C10C 1.33(3) . ?
C9C H9C 0.9300 . ?
C10C H10C 0.9300 . ?
